data_2234887
loop_
_publ_author_name
'Deng, Yun-Xia'
'Guo, Tao'
'Xie, Hui'
'Pan, Sheng-Li'

_publ_section_title
;
 3-Ethoxycarbonyl-2-hydroxy-6-methoxy-4-methylbenzoic acid
;
_journal_coeditor_code ZS2195
_journal_issue 5
_journal_name_full 'Acta Crystallographica Section E'
_journal_page_first o1420
_journal_paper_doi 10.1107/S1600536812015012
_journal_volume 68
_journal_year 2012
_chemical_formula_iupac 'C12 H14 O6'
_chemical_formula_moiety 'C12 H14 O6'
_chemical_formula_sum 'C12 H14 O6'
_chemical_formula_weight 254.23
_chemical_melting_point_gt 435
_chemical_melting_point_lt 437
_chemical_name_systematic
;
3-Ethoxycarbonyl-2-hydroxy-6-methoxy-4-methylbenzoic acid
;
_space_group_IT_number 2
_symmetry_cell_setting triclinic
_symmetry_space_group_name_Hall '-P 1'
_symmetry_space_group_name_H-M 'P -1'
_atom_sites_solution_hydrogens geom
_atom_sites_solution_primary direct
_atom_sites_solution_secondary difmap
_audit_creation_method SHELXL-97
_cell_angle_alpha 97.059(4)
_cell_angle_beta 95.987(4)
_cell_angle_gamma 98.072(4)
_cell_formula_units_Z 2
_cell_length_a 6.8460(14)
_cell_length_b 8.0065(16)
_cell_length_c 11.469(2)
_cell_measurement_reflns_used 969
_cell_measurement_temperature 293(2)
_cell_measurement_theta_max 52.921
_cell_measurement_theta_min 5.190
_cell_volume 613.0(2)
_computing_cell_refinement 'SAINT (Bruker, 2003)'
_computing_data_collection 'SMART (Bruker, 2003)'
_computing_data_reduction 'SAINT (Bruker, 2003)'
_computing_molecular_graphics 'SHELXTL (Sheldrick, 2008)'
_computing_publication_material 'SHELXTL (Sheldrick, 2008)'
_computing_structure_refinement 'SHELXL97 (Sheldrick, 2008)'
_computing_structure_solution 'SHELXS97 (Sheldrick, 2008)'
_diffrn_ambient_temperature 293(2)
_diffrn_measured_fraction_theta_full 0.980
_diffrn_measured_fraction_theta_max 0.980
_diffrn_measurement_device_type 'Bruker SMART CCD area-detector'
_diffrn_measurement_method '\f and \w scans'
_diffrn_radiation_monochromator graphite
_diffrn_radiation_source 'fine-focus sealed tube'
_diffrn_radiation_type MoK\a
_diffrn_radiation_wavelength 0.71073
_diffrn_reflns_av_R_equivalents 0.0832
_diffrn_reflns_av_sigmaI/netI 0.0709
_diffrn_reflns_limit_h_max 8
_diffrn_reflns_limit_h_min -8
_diffrn_reflns_limit_k_max 7
_diffrn_reflns_limit_k_min -9
_diffrn_reflns_limit_l_max 13
_diffrn_reflns_limit_l_min -14
_diffrn_reflns_number 3352
_diffrn_reflns_theta_full 26.00
_diffrn_reflns_theta_max 26.00
_diffrn_reflns_theta_min 1.80
_diffrn_standards_number 0
_exptl_absorpt_coefficient_mu 0.112
_exptl_absorpt_correction_T_max 1.0000
_exptl_absorpt_correction_T_min 0.2450
_exptl_absorpt_correction_type multi-scan
_exptl_absorpt_process_details '(SADABS; Bruker, 2003)'
_exptl_crystal_colour colorless
_exptl_crystal_density_diffrn 1.378
_exptl_crystal_density_method 'not measured'
_exptl_crystal_description prismatic
_exptl_crystal_F_000 268
_exptl_crystal_size_max 0.387
_exptl_crystal_size_mid 0.301
_exptl_crystal_size_min 0.110
_refine_diff_density_max 0.316
_refine_diff_density_min -0.206
_refine_ls_extinction_coef 0.036(12)
_refine_ls_extinction_expression Fc^*^=kFc[1+0.001xFc^2^\l^3^/sin(2\q)]^-1/4^
_refine_ls_extinction_method 'SHELXL97 (Sheldrick, 2008)'
_refine_ls_goodness_of_fit_ref 0.910
_refine_ls_hydrogen_treatment mixed
_refine_ls_matrix_type full
_refine_ls_number_parameters 186
_refine_ls_number_reflns 2359
_refine_ls_number_restraints 22
_refine_ls_restrained_S_all 1.238
_refine_ls_R_factor_all 0.0845
_refine_ls_R_factor_gt 0.0572
_refine_ls_shift/su_max 0.000
_refine_ls_shift/su_mean 0.000
_refine_ls_structure_factor_coef Fsqd
_refine_ls_weighting_details 'calc w=1/[\s^2^(Fo^2^)+(0.0955P)^2^] where P=(Fo^2^+2Fc^2^)/3'
_refine_ls_weighting_scheme calc
_refine_ls_wR_factor_gt 0.1576
_refine_ls_wR_factor_ref 0.1737
_reflns_number_gt 1379
_reflns_number_total 2359
_reflns_threshold_expression I>2\s(I)
_cod_data_source_file zs2195.cif
_cod_data_source_block I
_cod_original_cell_volume 612.9(2)
_cod_database_code 2234887
_cod_database_fobs_code 2234887

loop_
_symmetry_equiv_pos_as_xyz
'x, y, z'
'-x, -y, -z'

loop_
_atom_site_type_symbol
_atom_site_label
_atom_site_fract_x
_atom_site_fract_y
_atom_site_fract_z
_atom_site_U_iso_or_equiv
_atom_site_adp_type
_atom_site_calc_flag
_atom_site_refinement_flags
_atom_site_occupancy
_atom_site_symmetry_multiplicity
_atom_site_disorder_assembly
_atom_site_disorder_group
O O1 0.1285(4) 0.1888(3) 0.3537(2) 0.0692(7) Uani d D 1 1 . .
O O2 0.3292(3) 0.6477(3) 0.66405(18) 0.0640(7) Uani d . 1 1 . .
O O3 0.1945(4) 0.1389(3) 0.5664(2) 0.0771(8) Uani d . 1 1 . .
O O4 0.2762(4) 0.3453(3) 0.7124(2) 0.0773(8) Uani d D 1 1 . .
O O5 -0.0464(4) 0.3799(4) 0.1320(2) 0.0992(10) Uani d . 1 1 . .
O O6 0.2714(5) 0.3547(4) 0.1310(2) 0.0992(10) Uani d . 1 1 A .
C C1 0.1806(4) 0.3544(3) 0.3938(3) 0.0501(8) Uani d . 1 1 . .
C C2 0.2325(4) 0.4167(3) 0.5141(2) 0.0472(7) Uani d . 1 1 . .
C C3 0.2804(4) 0.5934(4) 0.5465(2) 0.0485(7) Uani d . 1 1 . .
C C4 0.2788(4) 0.7035(3) 0.4632(3) 0.0518(8) Uani d . 1 1 . .
H H4A 0.3110 0.8204 0.4867 0.062 Uiso calc R 1 1 . .
C C5 0.2289(4) 0.6395(4) 0.3439(3) 0.0526(8) Uani d . 1 1 . .
C C6 0.1793(4) 0.4666(4) 0.3092(2) 0.0519(8) Uani d . 1 1 . .
C C7 0.2327(4) 0.2914(4) 0.5983(3) 0.0575(8) Uani d . 1 1 . .
C C8 0.3758(6) 0.8247(4) 0.7062(3) 0.0777(11) Uani d . 1 1 . .
H H8A 0.4967 0.8708 0.6783 0.117 Uiso calc R 1 1 . .
H H8B 0.3928 0.8415 0.7912 0.117 Uiso calc R 1 1 . .
H H8C 0.2696 0.8814 0.6777 0.117 Uiso calc R 1 1 . .
C C9 0.2292(6) 0.7624(4) 0.2541(3) 0.0742(10) Uani d . 1 1 . .
H H9A 0.3583 0.8302 0.2612 0.111 Uiso calc R 1 1 . .
H H9B 0.1317 0.8355 0.2682 0.111 Uiso calc R 1 1 . .
H H9C 0.1977 0.6999 0.1759 0.111 Uiso calc R 1 1 . .
C C10 0.1172(6) 0.3942(4) 0.1827(3) 0.0668(9) Uani d . 1 1 . .
C C11 0.2310(10) 0.2902(7) 0.0054(4) 0.136(2) Uani d DU 1 1 . .
H H11A 0.1002 0.2215 -0.0116 0.164 Uiso calc PR 0.599(19) 1 A 1
H H11B 0.2327 0.3847 -0.0402 0.164 Uiso calc PR 0.599(19) 1 A 1
H H11C 0.3379 0.3382 -0.0339 0.164 Uiso d PR 0.401(19) 1 A 2
H H11D 0.1099 0.3252 -0.0259 0.164 Uiso d PR 0.401(19) 1 A 2
C C12 0.376(2) 0.1907(18) -0.0273(7) 0.128(5) Uani d PDU 0.599(19) 1 A 1
H H12A 0.3768 0.0993 0.0196 0.192 Uiso calc PR 0.599(19) 1 A 1
H H12B 0.5047 0.2605 -0.0141 0.192 Uiso calc PR 0.599(19) 1 A 1
H H12C 0.3461 0.1445 -0.1096 0.192 Uiso calc PR 0.599(19) 1 A 1
C C12' 0.213(4) 0.107(2) -0.0170(14) 0.137(7) Uani d PDU 0.401(19) 1 A 2
H H12D 0.2147 0.0720 -0.0999 0.205 Uiso calc PR 0.401(19) 1 A 2
H H12E 0.0899 0.0571 0.0065 0.205 Uiso calc PR 0.401(19) 1 A 2
H H12F 0.3219 0.0709 0.0276 0.205 Uiso calc PR 0.401(19) 1 A 2
H H1 0.144(7) 0.131(5) 0.410(3) 0.113(16) Uiso d D 1 1 . .
H H4 0.301(6) 0.457(3) 0.728(4) 0.110(16) Uiso d D 1 1 . .

loop_
_atom_site_aniso_label
_atom_site_aniso_U_11
_atom_site_aniso_U_22
_atom_site_aniso_U_33
_atom_site_aniso_U_12
_atom_site_aniso_U_13
_atom_site_aniso_U_23
O1 0.0993(18) 0.0384(13) 0.0710(16) 0.0188(11) 0.0075(13) 0.0049(10)
O2 0.0797(15) 0.0543(14) 0.0555(14) 0.0149(10) -0.0031(10) 0.0023(9)
O3 0.1013(19) 0.0482(15) 0.0865(18) 0.0195(12) 0.0037(13) 0.0254(12)
O4 0.106(2) 0.0709(18) 0.0605(16) 0.0252(15) 0.0042(13) 0.0245(13)
O5 0.091(2) 0.126(3) 0.0735(18) 0.0161(17) -0.0105(15) 0.0056(15)
O6 0.124(2) 0.132(3) 0.0519(15) 0.069(2) 0.0086(14) -0.0027(13)
C1 0.0554(17) 0.0362(16) 0.0614(19) 0.0177(13) 0.0087(13) 0.0047(12)
C2 0.0432(16) 0.0471(17) 0.0572(18) 0.0180(12) 0.0096(13) 0.0148(13)
C3 0.0434(16) 0.0484(17) 0.0553(18) 0.0148(12) 0.0039(12) 0.0065(13)
C4 0.0540(18) 0.0389(16) 0.0638(19) 0.0112(12) 0.0069(14) 0.0073(13)
C5 0.0536(18) 0.0469(17) 0.063(2) 0.0151(13) 0.0113(14) 0.0168(14)
C6 0.0583(18) 0.0502(18) 0.0519(18) 0.0197(14) 0.0114(14) 0.0091(13)
C7 0.0561(18) 0.055(2) 0.069(2) 0.0188(14) 0.0095(15) 0.0221(15)
C8 0.096(3) 0.056(2) 0.072(2) 0.0133(18) -0.0136(19) -0.0104(16)
C9 0.093(3) 0.061(2) 0.072(2) 0.0127(18) 0.0080(18) 0.0270(17)
C10 0.086(3) 0.058(2) 0.060(2) 0.0230(18) 0.0068(19) 0.0108(15)
C11 0.199(5) 0.168(5) 0.055(3) 0.097(5) 0.006(3) -0.006(3)
C12 0.173(10) 0.159(9) 0.068(5) 0.083(8) 0.021(5) 0.005(5)
C12' 0.163(13) 0.131(11) 0.107(9) 0.037(9) -0.003(8) -0.020(7)

loop_
_atom_type_symbol
_atom_type_description
_atom_type_scat_dispersion_real
_atom_type_scat_dispersion_imag
_atom_type_scat_source
C C 0.0033 0.0016 'International Tables Vol C Tables 4.2.6.8 and 6.1.1.4'
H H 0.0000 0.0000 'International Tables Vol C Tables 4.2.6.8 and 6.1.1.4'
O O 0.0106 0.0060 'International Tables Vol C Tables 4.2.6.8 and 6.1.1.4'

loop_
_geom_angle_atom_site_label_1
_geom_angle_atom_site_label_2
_geom_angle_atom_site_label_3
_geom_angle
C1 O1 H1 110(3)
C3 O2 C8 120.1(2)
C7 O4 H4 113(3)
C10 O6 C11 115.9(3)
O1 C1 C2 122.7(2)
O1 C1 C6 116.8(3)
C2 C1 C6 120.5(3)
C1 C2 C3 117.9(2)
C1 C2 C7 117.7(3)
C3 C2 C7 124.5(3)
O2 C3 C4 122.7(3)
O2 C3 C2 115.7(2)
C4 C3 C2 121.6(3)
C3 C4 C5 119.8(3)
C3 C4 H4A 120.1
C5 C4 H4A 120.1
C6 C5 C4 120.1(2)
C6 C5 C9 121.0(3)
C4 C5 C9 118.9(3)
C5 C6 C1 120.2(3)
C5 C6 C10 121.5(3)
C1 C6 C10 118.3(3)
O3 C7 O4 118.1(3)
O3 C7 C2 122.5(3)
O4 C7 C2 119.4(3)
O2 C8 H8A 109.5
O2 C8 H8B 109.5
H8A C8 H8B 109.5
O2 C8 H8C 109.5
H8A C8 H8C 109.5
H8B C8 H8C 109.5
C5 C9 H9A 109.5
C5 C9 H9B 109.5
H9A C9 H9B 109.5
C5 C9 H9C 109.5
H9A C9 H9C 109.5
H9B C9 H9C 109.5
O5 C10 O6 123.6(3)
O5 C10 C6 125.6(3)
O6 C10 C6 110.8(3)
C12 C11 O6 109.7(5)
C12' C11 O6 112.2(7)
C12 C11 H11A 109.7
O6 C11 H11A 109.7
C12 C11 H11B 109.7
O6 C11 H11B 109.7
H11A C11 H11B 108.2
C12' C11 H11C 108.5
O6 C11 H11C 108.9
C12' C11 H11D 109.6
O6 C11 H11D 108.5
H11C C11 H11D 109.1
C11 C12 H12A 109.5
C11 C12 H12B 109.5
C11 C12 H12C 109.5
C11 C12' H12D 109.5
C11 C12' H12E 109.5
H12D C12' H12E 109.5
C11 C12' H12F 109.5
H12D C12' H12F 109.5
H12E C12' H12F 109.5

loop_
_geom_bond_atom_site_label_1
_geom_bond_atom_site_label_2
_geom_bond_distance
O1 C1 1.334(3)
O1 H1 0.84(2)
O2 C3 1.357(3)
O2 C8 1.420(4)
O3 C7 1.214(4)
O4 C7 1.316(4)
O4 H4 0.88(2)
O5 C10 1.190(4)
O6 C10 1.321(4)
O6 C11 1.453(4)
C1 C2 1.399(4)
C1 C6 1.401(4)
C2 C3 1.401(4)
C2 C7 1.475(4)
C3 C4 1.377(4)
C4 C5 1.390(4)
C4 H4A 0.9300
C5 C6 1.376(4)
C5 C9 1.509(4)
C6 C10 1.488(4)
C8 H8A 0.9600
C8 H8B 0.9600
C8 H8C 0.9600
C9 H9A 0.9600
C9 H9B 0.9600
C9 H9C 0.9600
C11 C12 1.411(10)
C11 C12' 1.441(15)
C11 H11A 0.9700
C11 H11B 0.9700
C11 H11C 0.9580
C11 H11D 0.9607
C12 H12A 0.9600
C12 H12B 0.9600
C12 H12C 0.9600
C12' H12D 0.9600
C12' H12E 0.9600
C12' H12F 0.9600

loop_
_geom_hbond_atom_site_label_D
_geom_hbond_atom_site_label_H
_geom_hbond_atom_site_label_A
_geom_hbond_distance_DH
_geom_hbond_distance_HA
_geom_hbond_distance_DA
_geom_hbond_angle_DHA
O4 H4 O2 0.88(2) 1.77(3) 2.535(3) 144(4)
O1 H1 O3 0.84(2) 1.78(3) 2.524(3) 146(4)

loop_
_geom_torsion_atom_site_label_1
_geom_torsion_atom_site_label_2
_geom_torsion_atom_site_label_3
_geom_torsion_atom_site_label_4
_geom_torsion
O1 C1 C2 C3 -178.6(2)
C6 C1 C2 C3 0.6(4)
O1 C1 C2 C7 1.4(4)
C6 C1 C2 C7 -179.4(2)
C8 O2 C3 C4 1.8(4)
C8 O2 C3 C2 -178.6(3)
C1 C2 C3 O2 179.8(2)
C7 C2 C3 O2 -0.2(4)
C1 C2 C3 C4 -0.5(4)
C7 C2 C3 C4 179.5(2)
O2 C3 C4 C5 179.5(2)
C2 C3 C4 C5 -0.1(4)
C3 C4 C5 C6 0.6(4)
C3 C4 C5 C9 -179.7(3)
C4 C5 C6 C1 -0.5(4)
C9 C5 C6 C1 179.8(3)
C4 C5 C6 C10 177.5(3)
C9 C5 C6 C10 -2.2(5)
O1 C1 C6 C5 179.2(3)
C2 C1 C6 C5 -0.1(4)
O1 C1 C6 C10 1.1(4)
C2 C1 C6 C10 -178.2(3)
C1 C2 C7 O3 1.7(4)
C3 C2 C7 O3 -178.3(3)
C1 C2 C7 O4 -178.4(3)
C3 C2 C7 O4 1.5(4)
C11 O6 C10 O5 -0.3(6)
C11 O6 C10 C6 -177.2(3)
C5 C6 C10 O5 -83.8(4)
C1 C6 C10 O5 94.2(4)
C5 C6 C10 O6 93.0(4)
C1 C6 C10 O6 -88.9(4)
C10 O6 C11 C12 -156.0(9)
C10 O6 C11 C12' -100.3(13)
